data_4510034
loop_
_publ_author_name
'Campos, Jes\'us'
'Hintermair, Ulrich'
'Brewster, Timothy P.'
'Takase, Michael K.'
'Crabtree, Robert H.'

_publ_contact_author
;
 Dr. Robert H. Crabtree           
 The Department of Chemistry 
 Yale University 
 P. O. Box 208107 
 New Haven 
 Connecticut 06520 USA.
;
_publ_section_title
;
 Catalyst Activation by Loss of Cyclopentadienyl Ligands in Hydrogen
 Transfer Catalysis with Cp*IrIIIComplexes
;
_journal_issue 3
_journal_name_full 'ACS Catalysis'
_journal_page_first 973
_journal_paper_doi 10.1021/cs401138f
_journal_volume 4
_journal_year 2014
_chemical_formula_sum 'C20 H45 B2 F8 Ir N4 P4'
_chemical_formula_weight 831.30
_chemical_name_systematic
; 
 ? 
;
_space_group_IT_number 14
_symmetry_cell_setting monoclinic
_symmetry_space_group_name_Hall '-P 2ybc'
_symmetry_space_group_name_H-M 'P 1 21/c 1'
_atom_sites_solution_hydrogens geom
_atom_sites_solution_primary direct
_atom_sites_solution_secondary difmap
_audit_creation_method SHELXL-97
_cell_angle_alpha 90.00
_cell_angle_beta 102.973(7)
_cell_angle_gamma 90.00
_cell_formula_units_Z 4
_cell_length_a 15.4119(3)
_cell_length_b 10.6410(2)
_cell_length_c 20.2231(14)
_cell_measurement_reflns_used 45150
_cell_measurement_temperature 93(2)
_cell_measurement_theta_max 68.1
_cell_measurement_theta_min 2.2
_cell_volume 3231.9(3)
_computing_cell_refinement 'CrystalClear-SM Expert 2.0 r12 (Rigaku, 2011)'
_computing_data_collection 'CrystalClear-SM Expert 2.0 r12 (Rigaku, 2011)'
_computing_data_reduction 'CrystalClear-SM Expert 2.0 r12 (Rigaku, 2011)'
_computing_publication_material 'SHELXL-97 (Sheldrick, 2008)'
_computing_structure_refinement 'SHELXL-97 (Sheldrick, 2008)'
_computing_structure_solution 'SHELXS-97 (Sheldrick, 2008)'
_diffrn_ambient_temperature 93(2)
_diffrn_detector_area_resol_mean 10
_diffrn_measured_fraction_theta_full 0.998
_diffrn_measured_fraction_theta_max 0.998
_diffrn_measurement_device_type 'Rigaku R-AXIS RAPID imaging plate'
_diffrn_measurement_method \w
_diffrn_radiation_monochromator graphite
_diffrn_radiation_source 'fine-focus sealed tube'
_diffrn_radiation_type CuK\a
_diffrn_radiation_wavelength 1.54178
_diffrn_reflns_av_R_equivalents 0.2212
_diffrn_reflns_av_sigmaI/netI 0.0932
_diffrn_reflns_limit_h_max 18
_diffrn_reflns_limit_h_min -18
_diffrn_reflns_limit_k_max 12
_diffrn_reflns_limit_k_min -12
_diffrn_reflns_limit_l_max 24
_diffrn_reflns_limit_l_min -24
_diffrn_reflns_number 109528
_diffrn_reflns_theta_full 66.59
_diffrn_reflns_theta_max 66.59
_diffrn_reflns_theta_min 2.94
_exptl_absorpt_coefficient_mu 10.459
_exptl_absorpt_correction_T_max 0.6229
_exptl_absorpt_correction_T_min 0.4211
_exptl_absorpt_correction_type multi-scan
_exptl_absorpt_process_details 'Jacobson, R. (1998) Private Communication'
_exptl_crystal_colour Colorless
_exptl_crystal_density_diffrn 1.708
_exptl_crystal_density_method 'not measured'
_exptl_crystal_description Plate
_exptl_crystal_F_000 1648
_exptl_crystal_size_max 0.10
_exptl_crystal_size_mid 0.05
_exptl_crystal_size_min 0.05
_refine_diff_density_max 1.641
_refine_diff_density_min -2.447
_refine_diff_density_rms 0.189
_refine_ls_extinction_method none
_refine_ls_goodness_of_fit_ref 1.083
_refine_ls_hydrogen_treatment mixed
_refine_ls_matrix_type full
_refine_ls_number_parameters 367
_refine_ls_number_reflns 5699
_refine_ls_number_restraints 1
_refine_ls_restrained_S_all 1.083
_refine_ls_R_factor_all 0.1051
_refine_ls_R_factor_gt 0.0844
_refine_ls_shift/su_max 0.001
_refine_ls_shift/su_mean 0.000
_refine_ls_structure_factor_coef Fsqd
_refine_ls_weighting_details 'calc w=1/[\s^2^(Fo^2^)+(0.1614P)^2^+0.0000P] where P=(Fo^2^+2Fc^2^)/3'
_refine_ls_weighting_scheme calc
_refine_ls_wR_factor_gt 0.2288
_refine_ls_wR_factor_ref 0.2487
_reflns_number_gt 4057
_reflns_number_total 5699
_reflns_threshold_expression >2sigma(I)
_cod_data_source_file cs401138f_si_004.cif
_cod_data_source_block 6
_cod_depositor_comments
;
The following automatic conversions were performed:

'_symmetry_cell_setting' value 'Monoclinic' changed to 'monoclinic'
according to
/usr/data/users/saulius/crontab/automatic-downloads/current/ACS/lib/dictionaries/cif_core.dic
dictionary named 'cif_core.dic' version 2.4.2 from 2011-04-26.

Automatic conversion script
Id: cif_fix_values 2281 2013-09-26 08:29:07Z andrius 
;
_cod_original_cell_volume 3231.9(2)
_cod_original_sg_symbol_H-M 'P2(1)/c  '
_cod_database_code 4510034

loop_
_symmetry_equiv_pos_as_xyz
'x, y, z'
'-x, y+1/2, -z+1/2'
'-x, -y, -z'
'x, -y-1/2, z-1/2'

loop_
_atom_site_label
_atom_site_type_symbol
_atom_site_fract_x
_atom_site_fract_y
_atom_site_fract_z
_atom_site_U_iso_or_equiv
_atom_site_adp_type
_atom_site_occupancy
_atom_site_symmetry_multiplicity
_atom_site_calc_flag
_atom_site_refinement_flags
Ir1 Ir 0.26562(3) 0.71790(5) 0.31468(2) 0.0616(2) Uani 1 1 d D
H1 H 0.172(6) 0.678(13) 0.275(7) 0.092 Uiso 1 1 d D
N1 N 0.1144(9) 0.7977(11) 0.3852(7) 0.080(3) Uani 1 1 d .
N2 N 0.2304(8) 0.9167(11) 0.4204(6) 0.079(3) Uani 1 1 d .
N3 N 0.2017(8) 0.4518(9) 0.3482(6) 0.078(3) Uani 1 1 d .
N4 N 0.2641(8) 0.5469(11) 0.4397(5) 0.075(3) Uani 1 1 d .
P1 P 0.3444(2) 0.6017(3) 0.24726(17) 0.0672(8) Uani 1 1 d .
P2 P 0.4274(2) 0.7268(3) 0.36265(17) 0.0645(8) Uani 1 1 d .
P3 P 0.2495(2) 0.8927(3) 0.24263(16) 0.0656(8) Uani 1 1 d .
P4 P 0.0603(3) 0.8340(5) 0.1485(2) 0.0896(11) Uani 1 1 d .
C1 C 0.1999(11) 0.8165(12) 0.3795(7) 0.074(4) Uani 1 1 d .
C2 C 0.0528(12) 0.7024(15) 0.3479(10) 0.096(5) Uani 1 1 d .
H2A H 0.0498 0.7104 0.2992 0.144 Uiso 1 1 calc R
H2B H -0.0067 0.7152 0.3565 0.144 Uiso 1 1 calc R
H2C H 0.0742 0.6183 0.3632 0.144 Uiso 1 1 calc R
C3 C 0.0922(12) 0.8759(17) 0.4318(8) 0.094(5) Uani 1 1 d .
H3 H 0.0378 0.8767 0.4464 0.113 Uiso 1 1 calc R
C4 C 0.1629(12) 0.9524(15) 0.4534(8) 0.090(4) Uani 1 1 d .
H4 H 0.1665 1.0188 0.4853 0.108 Uiso 1 1 calc R
C5 C 0.3187(9) 0.9708(14) 0.4338(7) 0.083(4) Uani 1 1 d .
H5A H 0.3562 0.9297 0.4734 0.125 Uiso 1 1 calc R
H5B H 0.3150 1.0610 0.4428 0.125 Uiso 1 1 calc R
H5C H 0.3446 0.9585 0.3942 0.125 Uiso 1 1 calc R
C6 C 0.2442(9) 0.5597(12) 0.3724(6) 0.068(3) Uani 1 1 d .
C7 C 0.1576(12) 0.4221(14) 0.2782(9) 0.097(5) Uani 1 1 d .
H7A H 0.0934 0.4359 0.2717 0.145 Uiso 1 1 calc R
H7B H 0.1687 0.3339 0.2687 0.145 Uiso 1 1 calc R
H7C H 0.1811 0.4764 0.2472 0.145 Uiso 1 1 calc R
C8 C 0.1983(12) 0.3730(15) 0.4030(10) 0.099(5) Uani 1 1 d .
H8 H 0.1725 0.2916 0.4007 0.119 Uiso 1 1 calc R
C9 C 0.2382(11) 0.4340(15) 0.4590(9) 0.092(4) Uani 1 1 d .
H9 H 0.2469 0.4038 0.5042 0.110 Uiso 1 1 calc R
C10 C 0.3030(12) 0.6421(16) 0.4917(8) 0.093(4) Uani 1 1 d .
H10A H 0.3411 0.6995 0.4729 0.140 Uiso 1 1 calc R
H10B H 0.3386 0.5997 0.5317 0.140 Uiso 1 1 calc R
H10C H 0.2550 0.6898 0.5046 0.140 Uiso 1 1 calc R
C11 C 0.3237(10) 0.6090(14) 0.1559(7) 0.084(4) Uani 1 1 d .
H11A H 0.3694 0.5607 0.1402 0.125 Uiso 1 1 calc R
H11B H 0.3256 0.6968 0.1416 0.125 Uiso 1 1 calc R
H11C H 0.2649 0.5736 0.1362 0.125 Uiso 1 1 calc R
C12 C 0.3632(11) 0.4384(14) 0.2623(7) 0.086(4) Uani 1 1 d .
H12A H 0.3230 0.3903 0.2269 0.129 Uiso 1 1 calc R
H12B H 0.3520 0.4166 0.3067 0.129 Uiso 1 1 calc R
H12C H 0.4251 0.4182 0.2617 0.129 Uiso 1 1 calc R
C13 C 0.4532(9) 0.6743(15) 0.2823(7) 0.078(4) Uani 1 1 d .
H13A H 0.4660 0.7453 0.2544 0.094 Uiso 1 1 calc R
H13B H 0.5026 0.6127 0.2895 0.094 Uiso 1 1 calc R
C14 C 0.5030(9) 0.8582(13) 0.3912(7) 0.079(4) Uani 1 1 d .
H14A H 0.4994 0.8824 0.4373 0.118 Uiso 1 1 calc R
H14B H 0.4859 0.9298 0.3606 0.118 Uiso 1 1 calc R
H14C H 0.5641 0.8330 0.3911 0.118 Uiso 1 1 calc R
C15 C 0.4796(10) 0.6055(12) 0.4222(7) 0.079(4) Uani 1 1 d .
H15A H 0.5359 0.5796 0.4115 0.119 Uiso 1 1 calc R
H15B H 0.4398 0.5328 0.4187 0.119 Uiso 1 1 calc R
H15C H 0.4912 0.6389 0.4686 0.119 Uiso 1 1 calc R
C16 C 0.3454(10) 0.9651(13) 0.2198(8) 0.083(4) Uani 1 1 d .
H16A H 0.3255 1.0330 0.1871 0.125 Uiso 1 1 calc R
H16B H 0.3776 0.9019 0.1993 0.125 Uiso 1 1 calc R
H16C H 0.3850 0.9996 0.2605 0.125 Uiso 1 1 calc R
C17 C 0.1948(11) 1.0253(13) 0.2701(7) 0.085(4) Uani 1 1 d .
H17A H 0.2344 1.0640 0.3096 0.127 Uiso 1 1 calc R
H17B H 0.1399 0.9974 0.2825 0.127 Uiso 1 1 calc R
H17C H 0.1803 1.0868 0.2332 0.127 Uiso 1 1 calc R
C18 C 0.1807(8) 0.8635(13) 0.1583(7) 0.073(3) Uani 1 1 d .
H18A H 0.2061 0.7901 0.1392 0.087 Uiso 1 1 calc R
H18B H 0.1871 0.9367 0.1296 0.087 Uiso 1 1 calc R
C19 C 0.0244(12) 0.8948(19) 0.0625(9) 0.112(6) Uani 1 1 d .
H19A H 0.0595 0.8555 0.0333 0.169 Uiso 1 1 calc R
H19B H 0.0332 0.9861 0.0628 0.169 Uiso 1 1 calc R
H19C H -0.0388 0.8757 0.0451 0.169 Uiso 1 1 calc R
C20 C 0.0501(14) 0.6671(19) 0.1305(10) 0.120(6) Uani 1 1 d .
H20A H -0.0128 0.6457 0.1133 0.180 Uiso 1 1 calc R
H20B H 0.0738 0.6196 0.1721 0.180 Uiso 1 1 calc R
H20C H 0.0837 0.6458 0.0962 0.180 Uiso 1 1 calc R
B1 B 0.5264(14) 0.7706(17) 0.6043(9) 0.084(5) Uani 1 1 d .
F1 F 0.5602(7) 0.8464(8) 0.6598(4) 0.099(3) Uani 1 1 d .
F2 F 0.4683(6) 0.6806(8) 0.6252(4) 0.091(2) Uani 1 1 d .
F3 F 0.4743(6) 0.8447(8) 0.5526(4) 0.095(2) Uani 1 1 d .
F4 F 0.5917(7) 0.7085(7) 0.5822(5) 0.099(3) Uani 1 1 d .
B2 B 0.1819(15) 0.2786(18) 0.0927(10) 0.087(5) Uani 1 1 d .
F5 F 0.1552(10) 0.3704(15) 0.1293(8) 0.176(6) Uani 1 1 d .
F6 F 0.2585(13) 0.3040(19) 0.0817(14) 0.234(11) Uani 1 1 d .
F7 F 0.1326(18) 0.2915(13) 0.0295(8) 0.219(11) Uani 1 1 d .
F8 F 0.1623(14) 0.1640(14) 0.1053(9) 0.204(7) Uani 1 1 d .

loop_
_atom_site_aniso_label
_atom_site_aniso_U_11
_atom_site_aniso_U_22
_atom_site_aniso_U_33
_atom_site_aniso_U_23
_atom_site_aniso_U_13
_atom_site_aniso_U_12
Ir1 0.0737(4) 0.0537(4) 0.0575(4) 0.0021(2) 0.0147(2) 0.0023(2)
N1 0.082(8) 0.078(8) 0.083(8) -0.003(6) 0.024(6) 0.005(6)
N2 0.086(8) 0.080(7) 0.071(7) -0.007(6) 0.014(6) 0.016(6)
N3 0.096(8) 0.051(6) 0.089(8) 0.016(5) 0.022(6) -0.006(5)
N4 0.083(7) 0.078(7) 0.065(6) 0.013(6) 0.021(5) 0.002(6)
P1 0.076(2) 0.0611(17) 0.0645(17) -0.0008(14) 0.0166(15) 0.0077(15)
P2 0.0694(19) 0.0595(17) 0.0632(18) 0.0016(14) 0.0121(15) 0.0034(14)
P3 0.081(2) 0.0509(16) 0.0637(17) 0.0071(14) 0.0137(15) -0.0002(15)
P4 0.080(2) 0.101(3) 0.083(2) 0.000(2) 0.0092(19) -0.003(2)
C1 0.103(10) 0.055(7) 0.069(8) 0.004(6) 0.034(7) 0.003(7)
C2 0.092(11) 0.091(11) 0.116(13) 0.006(9) 0.048(10) 0.006(9)
C3 0.108(12) 0.105(12) 0.083(10) 0.005(9) 0.047(9) 0.030(10)
C4 0.115(12) 0.077(9) 0.085(10) -0.004(8) 0.038(9) 0.023(9)
C5 0.081(9) 0.075(9) 0.085(9) -0.012(7) -0.002(7) 0.003(7)
C6 0.072(8) 0.066(7) 0.064(7) -0.002(6) 0.012(6) -0.006(6)
C7 0.117(12) 0.070(9) 0.107(12) -0.022(8) 0.034(10) -0.018(9)
C8 0.111(12) 0.066(9) 0.126(14) 0.045(10) 0.038(11) 0.009(8)
C9 0.108(12) 0.073(9) 0.095(11) 0.020(9) 0.026(9) -0.003(9)
C10 0.114(12) 0.090(11) 0.074(9) 0.006(8) 0.016(8) 0.002(9)
C11 0.094(10) 0.071(8) 0.089(9) 0.004(7) 0.027(8) 0.019(7)
C12 0.110(11) 0.079(9) 0.068(8) -0.007(7) 0.015(8) 0.016(8)
C13 0.076(8) 0.088(9) 0.067(8) -0.001(7) 0.011(6) 0.021(7)
C14 0.084(9) 0.069(8) 0.080(8) 0.002(7) 0.010(7) 0.003(7)
C15 0.099(10) 0.059(7) 0.075(8) 0.001(6) 0.010(7) 0.004(7)
C16 0.083(9) 0.069(8) 0.095(10) -0.003(7) 0.016(8) -0.017(7)
C17 0.112(11) 0.060(8) 0.082(9) -0.002(7) 0.022(8) 0.011(7)
C18 0.070(7) 0.064(7) 0.081(8) 0.006(6) 0.009(6) 0.010(6)
C19 0.097(11) 0.119(14) 0.113(13) 0.031(11) 0.007(10) 0.005(11)
C20 0.125(15) 0.107(13) 0.114(14) 0.012(12) -0.003(11) -0.029(12)
B1 0.098(12) 0.087(11) 0.067(10) -0.006(9) 0.019(9) 0.005(10)
F1 0.152(8) 0.071(5) 0.069(5) -0.006(4) 0.011(5) -0.004(5)
F2 0.104(6) 0.080(5) 0.089(5) 0.007(4) 0.020(5) -0.001(5)
F3 0.126(7) 0.083(5) 0.069(5) 0.011(4) 0.009(4) 0.021(5)
F4 0.116(7) 0.091(6) 0.102(7) 0.002(5) 0.049(6) 0.021(5)
B2 0.108(14) 0.089(13) 0.073(11) -0.016(9) 0.035(10) -0.027(10)
F5 0.173(12) 0.169(13) 0.188(14) -0.078(11) 0.045(10) 0.011(10)
F6 0.168(15) 0.221(18) 0.35(3) -0.121(19) 0.131(18) -0.065(13)
F7 0.38(3) 0.120(12) 0.113(11) -0.004(7) -0.030(15) 0.014(13)
F8 0.29(2) 0.118(10) 0.207(16) 0.051(11) 0.071(15) -0.008(13)

loop_
_atom_type_symbol
_atom_type_description
_atom_type_scat_dispersion_real
_atom_type_scat_dispersion_imag
_atom_type_scat_source
C C 0.0181 0.0091 'International Tables Vol C Tables 4.2.6.8 and 6.1.1.4'
H H 0.0000 0.0000 'International Tables Vol C Tables 4.2.6.8 and 6.1.1.4'
N N 0.0311 0.0180 'International Tables Vol C Tables 4.2.6.8 and 6.1.1.4'
B B 0.0090 0.0039 'International Tables Vol C Tables 4.2.6.8 and 6.1.1.4'
F F 0.0727 0.0534 'International Tables Vol C Tables 4.2.6.8 and 6.1.1.4'
P P 0.2955 0.4335 'International Tables Vol C Tables 4.2.6.8 and 6.1.1.4'
Ir Ir -4.7710 6.5667 'International Tables Vol C Tables 4.2.6.8 and 6.1.1.4'

loop_
_geom_angle_atom_site_label_1
_geom_angle_atom_site_label_2
_geom_angle_atom_site_label_3
_geom_angle
C1 Ir1 C6 84.1(5)
C1 Ir1 P3 89.6(4)
C6 Ir1 P3 165.3(4)
C1 Ir1 P1 176.8(4)
C6 Ir1 P1 93.8(3)
P3 Ir1 P1 93.04(11)
C1 Ir1 P2 108.7(5)
C6 Ir1 P2 94.8(4)
P3 Ir1 P2 99.85(11)
P1 Ir1 P2 69.05(11)
C1 Ir1 H1 86(5)
C6 Ir1 H1 80(5)
P3 Ir1 H1 86(5)
P1 Ir1 H1 96(5)
P2 Ir1 H1 164(5)
C1 N1 C3 111.7(14)
C1 N1 C2 125.5(12)
C3 N1 C2 122.8(14)
C1 N2 C4 107.9(13)
C1 N2 C5 127.2(12)
C4 N2 C5 124.6(13)
C6 N3 C8 108.8(13)
C6 N3 C7 127.9(11)
C8 N3 C7 123.1(13)
C6 N4 C9 111.8(13)
C6 N4 C10 128.0(11)
C9 N4 C10 120.0(12)
C12 P1 C11 101.7(7)
C12 P1 C13 104.2(7)
C11 P1 C13 108.3(7)
C12 P1 Ir1 119.8(5)
C11 P1 Ir1 124.8(5)
C13 P1 Ir1 95.7(4)
C15 P2 C14 100.2(7)
C15 P2 C13 102.6(7)
C14 P2 C13 105.2(7)
C15 P2 Ir1 119.3(5)
C14 P2 Ir1 132.0(5)
C13 P2 Ir1 92.3(5)
C17 P3 C16 102.2(7)
C17 P3 C18 102.0(7)
C16 P3 C18 99.8(7)
C17 P3 Ir1 115.1(5)
C16 P3 Ir1 121.1(5)
C18 P3 Ir1 113.9(4)
C20 P4 C19 99.3(9)
C20 P4 C18 103.1(8)
C19 P4 C18 97.1(7)
N1 C1 N2 105.6(11)
N1 C1 Ir1 126.1(10)
N2 C1 Ir1 128.1(11)
N1 C2 H2A 109.5
N1 C2 H2B 109.5
H2A C2 H2B 109.5
N1 C2 H2C 109.5
H2A C2 H2C 109.5
H2B C2 H2C 109.5
C4 C3 N1 106.4(14)
C4 C3 H3 126.8
N1 C3 H3 126.8
C3 C4 N2 108.1(13)
C3 C4 H4 125.9
N2 C4 H4 125.9
N2 C5 H5A 109.5
N2 C5 H5B 109.5
H5A C5 H5B 109.5
N2 C5 H5C 109.5
H5A C5 H5C 109.5
H5B C5 H5C 109.5
N4 C6 N3 105.2(11)
N4 C6 Ir1 128.0(9)
N3 C6 Ir1 126.6(9)
N3 C7 H7A 109.5
N3 C7 H7B 109.5
H7A C7 H7B 109.5
N3 C7 H7C 109.5
H7A C7 H7C 109.5
H7B C7 H7C 109.5
C9 C8 N3 106.8(14)
C9 C8 H8 126.6
N3 C8 H8 126.6
C8 C9 N4 107.3(14)
C8 C9 H9 126.3
N4 C9 H9 126.3
N4 C10 H10A 109.5
N4 C10 H10B 109.5
H10A C10 H10B 109.5
N4 C10 H10C 109.5
H10A C10 H10C 109.5
H10B C10 H10C 109.5
P1 C11 H11A 109.5
P1 C11 H11B 109.5
H11A C11 H11B 109.5
P1 C11 H11C 109.5
H11A C11 H11C 109.5
H11B C11 H11C 109.5
P1 C12 H12A 109.5
P1 C12 H12B 109.5
H12A C12 H12B 109.5
P1 C12 H12C 109.5
H12A C12 H12C 109.5
H12B C12 H12C 109.5
P1 C13 P2 96.3(7)
P1 C13 H13A 112.5
P2 C13 H13A 112.5
P1 C13 H13B 112.5
P2 C13 H13B 112.5
H13A C13 H13B 110.0
P2 C14 H14A 109.5
P2 C14 H14B 109.5
H14A C14 H14B 109.5
P2 C14 H14C 109.5
H14A C14 H14C 109.5
H14B C14 H14C 109.5
P2 C15 H15A 109.5
P2 C15 H15B 109.5
H15A C15 H15B 109.5
P2 C15 H15C 109.5
H15A C15 H15C 109.5
H15B C15 H15C 109.5
P3 C16 H16A 109.5
P3 C16 H16B 109.5
H16A C16 H16B 109.5
P3 C16 H16C 109.5
H16A C16 H16C 109.5
H16B C16 H16C 109.5
P3 C17 H17A 109.5
P3 C17 H17B 109.5
H17A C17 H17B 109.5
P3 C17 H17C 109.5
H17A C17 H17C 109.5
H17B C17 H17C 109.5
P3 C18 P4 119.2(8)
P3 C18 H18A 107.5
P4 C18 H18A 107.5
P3 C18 H18B 107.5
P4 C18 H18B 107.5
H18A C18 H18B 107.0
P4 C19 H19A 109.5
P4 C19 H19B 109.5
H19A C19 H19B 109.5
P4 C19 H19C 109.5
H19A C19 H19C 109.5
H19B C19 H19C 109.5
P4 C20 H20A 109.5
P4 C20 H20B 109.5
H20A C20 H20B 109.5
P4 C20 H20C 109.5
H20A C20 H20C 109.5
H20B C20 H20C 109.5
F4 B1 F1 112.2(16)
F4 B1 F3 111.7(14)
F1 B1 F3 108.9(13)
F4 B1 F2 109.2(14)
F1 B1 F2 107.2(13)
F3 B1 F2 107.6(15)
F6 B2 F8 120(2)
F6 B2 F7 99(2)
F8 B2 F7 100.1(16)
F6 B2 F5 110.6(17)
F8 B2 F5 117.6(18)
F7 B2 F5 106(2)

loop_
_geom_bond_atom_site_label_1
_geom_bond_atom_site_label_2
_geom_bond_distance
Ir1 C1 2.107(13)
Ir1 C6 2.116(13)
Ir1 P3 2.341(3)
Ir1 P1 2.368(3)
Ir1 P2 2.466(3)
Ir1 H1 1.54(8)
N1 C1 1.362(19)
N1 C3 1.357(18)
N1 C2 1.48(2)
N2 C1 1.367(18)
N2 C4 1.408(18)
N2 C5 1.447(18)
N3 C6 1.358(16)
N3 C8 1.401(18)
N3 C7 1.46(2)
N4 C6 1.333(16)
N4 C9 1.351(18)
N4 C10 1.486(19)
P1 C12 1.777(15)
P1 C11 1.805(15)
P1 C13 1.838(16)
P2 C15 1.825(13)
P2 C14 1.829(14)
P2 C13 1.843(14)
P3 C17 1.794(13)
P3 C16 1.817(14)
P3 C18 1.821(14)
P4 C20 1.81(2)
P4 C19 1.822(18)
P4 C18 1.849(14)
C2 H2A 0.9800
C2 H2B 0.9800
C2 H2C 0.9800
C3 C4 1.35(2)
C3 H3 0.9500
C4 H4 0.9500
C5 H5A 0.9800
C5 H5B 0.9800
C5 H5C 0.9800
C7 H7A 0.9800
C7 H7B 0.9800
C7 H7C 0.9800
C8 C9 1.33(2)
C8 H8 0.9500
C9 H9 0.9500
C10 H10A 0.9800
C10 H10B 0.9800
C10 H10C 0.9800
C11 H11A 0.9800
C11 H11B 0.9800
C11 H11C 0.9800
C12 H12A 0.9800
C12 H12B 0.9800
C12 H12C 0.9800
C13 H13A 0.9900
C13 H13B 0.9900
C14 H14A 0.9800
C14 H14B 0.9800
C14 H14C 0.9800
C15 H15A 0.9800
C15 H15B 0.9800
C15 H15C 0.9800
C16 H16A 0.9800
C16 H16B 0.9800
C16 H16C 0.9800
C17 H17A 0.9800
C17 H17B 0.9800
C17 H17C 0.9800
C18 H18A 0.9900
C18 H18B 0.9900
C19 H19A 0.9800
C19 H19B 0.9800
C19 H19C 0.9800
C20 H20A 0.9800
C20 H20B 0.9800
C20 H20C 0.9800
B1 F4 1.36(2)
B1 F1 1.385(19)
B1 F3 1.41(2)
B1 F2 1.44(2)
B2 F6 1.28(2)
B2 F8 1.30(2)
B2 F7 1.34(2)
B2 F5 1.34(2)

loop_
_geom_torsion_atom_site_label_1
_geom_torsion_atom_site_label_2
_geom_torsion_atom_site_label_3
_geom_torsion_atom_site_label_4
_geom_torsion
C1 Ir1 P1 C12 46(7)
C6 Ir1 P1 C12 -1.1(7)
P3 Ir1 P1 C12 -168.1(6)
P2 Ir1 P1 C12 92.5(6)
C1 Ir1 P1 C11 179(100)
C6 Ir1 P1 C11 132.0(7)
P3 Ir1 P1 C11 -35.0(7)
P2 Ir1 P1 C11 -134.4(7)
C1 Ir1 P1 C13 -64(7)
C6 Ir1 P1 C13 -111.1(6)
P3 Ir1 P1 C13 82.0(5)
P2 Ir1 P1 C13 -17.4(5)
C1 Ir1 P2 C15 89.1(6)
C6 Ir1 P2 C15 3.7(6)
P3 Ir1 P2 C15 -178.0(5)
P1 Ir1 P2 C15 -88.5(5)
C1 Ir1 P2 C14 -52.1(7)
C6 Ir1 P2 C14 -137.5(7)
P3 Ir1 P2 C14 40.8(7)
P1 Ir1 P2 C14 130.3(7)
C1 Ir1 P2 C13 -165.1(6)
C6 Ir1 P2 C13 109.5(6)
P3 Ir1 P2 C13 -72.2(5)
P1 Ir1 P2 C13 17.3(5)
C1 Ir1 P3 C17 0.7(7)
C6 Ir1 P3 C17 65.0(15)
P1 Ir1 P3 C17 -177.5(6)
P2 Ir1 P3 C17 -108.2(6)
C1 Ir1 P3 C16 124.4(7)
C6 Ir1 P3 C16 -171.4(15)
P1 Ir1 P3 C16 -53.9(6)
P2 Ir1 P3 C16 15.4(6)
C1 Ir1 P3 C18 -116.6(6)
C6 Ir1 P3 C18 -52.4(15)
P1 Ir1 P3 C18 65.1(5)
P2 Ir1 P3 C18 134.4(5)
C3 N1 C1 N2 -4.5(16)
C2 N1 C1 N2 177.4(14)
C3 N1 C1 Ir1 179.5(10)
C2 N1 C1 Ir1 1(2)
C4 N2 C1 N1 3.2(15)
C5 N2 C1 N1 177.6(13)
C4 N2 C1 Ir1 179.1(10)
C5 N2 C1 Ir1 -7(2)
C6 Ir1 C1 N1 -62.0(12)
P3 Ir1 C1 N1 104.7(12)
P1 Ir1 C1 N1 -110(7)
P2 Ir1 C1 N1 -155.1(11)
C6 Ir1 C1 N2 122.9(12)
P3 Ir1 C1 N2 -70.4(12)
P1 Ir1 C1 N2 75(7)
P2 Ir1 C1 N2 29.8(13)
C1 N1 C3 C4 4.0(18)
C2 N1 C3 C4 -177.8(14)
N1 C3 C4 N2 -1.8(18)
C1 N2 C4 C3 -0.9(17)
C5 N2 C4 C3 -175.5(14)
C9 N4 C6 N3 1.7(16)
C10 N4 C6 N3 -173.5(14)
C9 N4 C6 Ir1 178.0(10)
C10 N4 C6 Ir1 3(2)
C8 N3 C6 N4 -1.1(15)
C7 N3 C6 N4 173.1(14)
C8 N3 C6 Ir1 -177.5(10)
C7 N3 C6 Ir1 -3(2)
C1 Ir1 C6 N4 -51.6(12)
P3 Ir1 C6 N4 -116.5(14)
P1 Ir1 C6 N4 126.1(12)
P2 Ir1 C6 N4 56.8(12)
C1 Ir1 C6 N3 124.1(13)
P3 Ir1 C6 N3 59(2)
P1 Ir1 C6 N3 -58.3(12)
P2 Ir1 C6 N3 -127.6(11)
C6 N3 C8 C9 0.1(18)
C7 N3 C8 C9 -174.4(15)
N3 C8 C9 N4 0.9(18)
C6 N4 C9 C8 -1.6(18)
C10 N4 C9 C8 174.0(14)
C12 P1 C13 P2 -100.6(7)
C11 P1 C13 P2 151.7(6)
Ir1 P1 C13 P2 22.1(6)
C15 P2 C13 P1 99.6(7)
C14 P2 C13 P1 -156.0(7)
Ir1 P2 C13 P1 -21.1(6)
C17 P3 C18 P4 -56.9(9)
C16 P3 C18 P4 -161.7(8)
Ir1 P3 C18 P4 67.7(8)
C20 P4 C18 P3 -107.2(10)
C19 P4 C18 P3 151.5(10)
